data_7001297
loop_
_publ_author_name
'Raynal, Matthieu'
'Cazin, Catherine S. J.'
'Vall\'ee, Christophe'
'Olivier-Bourbigou, H\'el\`ene'
'Braunstein, Pierre'

_publ_section_title
;
 A new stable CNHC&#x2041;CH&#x2041;CNHCN-heterocyclic dicarbene
 ligand: its mono- and dinuclear Ir(i) and Ir(i)--Rh(i) complexes
;
_journal_issue 19
_journal_name_full 'Dalton Transactions'
_journal_page_first 3824
_journal_page_last 3832
_journal_paper_doi 10.1039/b902733e
_journal_year 2009
_chemical_formula_moiety 'C34 H46 Cl2 Ir2 N4'
_chemical_formula_sum 'C34 H46 Cl2 Ir2 N4'
_chemical_formula_weight 966.05
_space_group_IT_number 2
_symmetry_cell_setting triclinic
_symmetry_Int_Tables_number 2
_symmetry_space_group_name_Hall '-P 1'
_symmetry_space_group_name_H-M 'P -1'
_atom_sites_solution_hydrogens geom
_atom_sites_solution_primary direct
_atom_sites_solution_secondary difmap
_audit_creation_method SHELXL-97
_cell_angle_alpha 101.543(5)
_cell_angle_beta 98.061(4)
_cell_angle_gamma 101.036(3)
_cell_formula_units_Z 2
_cell_length_a 10.5520(8)
_cell_length_b 11.0660(8)
_cell_length_c 15.0870(12)
_cell_measurement_reflns_used 19564
_cell_measurement_temperature 173(2)
_cell_measurement_theta_max 30.034
_cell_measurement_theta_min 0.998
_cell_volume 1664.7(2)
_computing_cell_refinement 'HKL Scalepack (Otwinowski & Minor 1997)'
_computing_data_collection 'Collect (Nonius BV, 1997-2000)'
_computing_data_reduction 'HKL Denzo and Scalepack (Otwinowski & Minor 1997)'
_computing_molecular_graphics Ortep-3
_computing_publication_material Platon
_computing_structure_refinement 'SHELXL-97 (Sheldrick, 1997)'
_computing_structure_solution 'SHELXS-97 (Sheldrick, 1997)'
_diffrn_ambient_temperature 173(2)
_diffrn_detector_area_resol_mean 9
_diffrn_measured_fraction_theta_full 0.992
_diffrn_measured_fraction_theta_max 0.992
_diffrn_measurement_device_type KappaCCD
_diffrn_measurement_method CCD
_diffrn_radiation_monochromator graphite
_diffrn_radiation_probe x-ray
_diffrn_radiation_type MoK\a
_diffrn_radiation_wavelength 0.71073
_diffrn_reflns_av_R_equivalents 0.0681
_diffrn_reflns_av_sigmaI/netI 0.0787
_diffrn_reflns_limit_h_max 14
_diffrn_reflns_limit_h_min -9
_diffrn_reflns_limit_k_max 15
_diffrn_reflns_limit_k_min -15
_diffrn_reflns_limit_l_max 20
_diffrn_reflns_limit_l_min -20
_diffrn_reflns_number 19970
_diffrn_reflns_theta_full 29.00
_diffrn_reflns_theta_max 29.00
_diffrn_reflns_theta_min 1.40
_diffrn_source 'fine-focus sealed tube'
_exptl_absorpt_coefficient_mu 8.176
_exptl_absorpt_correction_T_max 0.482
_exptl_absorpt_correction_T_min 0.410
_exptl_absorpt_correction_type multi-scan
_exptl_absorpt_process_details
;
[c.f. r.h. blessing, acta cryst. (1995), a51, 33-38]
;
_exptl_crystal_colour yellow
_exptl_crystal_density_diffrn 1.927
_exptl_crystal_density_method 'not measured'
_exptl_crystal_description Cube
_exptl_crystal_F_000 932
_exptl_crystal_size_max 0.1
_exptl_crystal_size_mid 0.1
_exptl_crystal_size_min 0.1
_refine_diff_density_max 3.502
_refine_diff_density_min -2.406
_refine_diff_density_rms 0.201
_refine_ls_extinction_method none
_refine_ls_goodness_of_fit_ref 1.018
_refine_ls_hydrogen_treatment constr
_refine_ls_matrix_type full
_refine_ls_number_parameters 381
_refine_ls_number_reflns 8774
_refine_ls_number_restraints 0
_refine_ls_restrained_S_all 1.018
_refine_ls_R_factor_all 0.0727
_refine_ls_R_factor_gt 0.0445
_refine_ls_shift/su_max 0.001
_refine_ls_shift/su_mean 0.000
_refine_ls_structure_factor_coef Fsqd
_refine_ls_weighting_details 'calc w=1/[\s^2^(Fo^2^)+(0.0437P)^2^+0.0000P] where P=(Fo^2^+2Fc^2^)/3'
_refine_ls_weighting_scheme calc
_refine_ls_wR_factor_gt 0.0976
_refine_ls_wR_factor_ref 0.1057
_reflns_number_gt 6327
_reflns_number_total 8774
_reflns_threshold_expression >2sigma(I)
_cod_data_source_file b902733e.txt
_cod_data_source_block import_MRP0212
_cod_database_code 7001297

loop_
_symmetry_equiv_pos_as_xyz
'x, y, z'
'-x, -y, -z'

loop_
_atom_site_label
_atom_site_type_symbol
_atom_site_fract_x
_atom_site_fract_y
_atom_site_fract_z
_atom_site_U_iso_or_equiv
_atom_site_adp_type
_atom_site_occupancy
_atom_site_symmetry_multiplicity
_atom_site_calc_flag
_atom_site_refinement_flags
_atom_site_disorder_assembly
_atom_site_disorder_group
C1 C 0.4900(6) -0.3453(6) 0.3506(4) 0.0263(13) Uani 1 1 d . . .
C2 C 0.6694(6) -0.4244(7) 0.3401(5) 0.0399(17) Uani 1 1 d . . .
H2 H 0.7273 -0.4704 0.3166 0.048 Uiso 1 1 calc R . .
C3 C 0.6890(7) -0.3491(7) 0.4230(5) 0.0426(18) Uani 1 1 d . . .
H3 H 0.7637 -0.3320 0.4683 0.051 Uiso 1 1 calc R . .
C4 C 0.5611(8) -0.2118(7) 0.5109(5) 0.0472(19) Uani 1 1 d . . .
H4A H 0.4853 -0.1779 0.4942 0.057 Uiso 1 1 calc R . .
H4B H 0.6375 -0.1417 0.5297 0.057 Uiso 1 1 calc R . .
C5 C 0.5424(8) -0.2711(9) 0.5916(5) 0.063(2) Uani 1 1 d . . .
H5A H 0.5350 -0.2077 0.6431 0.095 Uiso 1 1 calc R . .
H5B H 0.6164 -0.3060 0.6081 0.095 Uiso 1 1 calc R . .
H5C H 0.4637 -0.3372 0.5749 0.095 Uiso 1 1 calc R . .
C6 C 0.4953(6) -0.4874(6) 0.1977(4) 0.0319(14) Uani 1 1 d . . .
H6A H 0.4021 -0.4898 0.1845 0.038 Uiso 1 1 calc R . .
H6B H 0.5059 -0.5740 0.1871 0.038 Uiso 1 1 calc R . .
C7 C 0.5638(6) -0.4209(6) 0.1340(4) 0.0317(14) Uani 1 1 d . . .
C8 C 0.6517(5) -0.4779(6) 0.0861(4) 0.0261(13) Uani 1 1 d . . .
H8 H 0.6699 -0.5537 0.0960 0.031 Uiso 1 1 calc R . .
C9 C 0.7110(6) -0.4183(6) 0.0238(4) 0.0312(14) Uani 1 1 d . . .
H9 H 0.7680 -0.4553 -0.0085 0.037 Uiso 1 1 calc R . .
C10 C 0.6852(6) -0.3047(6) 0.0100(4) 0.0283(13) Uani 1 1 d . . .
H10 H 0.7242 -0.2667 -0.0321 0.034 Uiso 1 1 calc R . .
C11 C 0.6017(5) -0.2468(5) 0.0585(4) 0.0242(12) Uani 1 1 d . . .
C12 C 0.5416(6) -0.3083(6) 0.1198(4) 0.0273(13) Uani 1 1 d . . .
H12 H 0.4845 -0.2709 0.1519 0.033 Uiso 1 1 calc R . .
C13 C 0.5645(6) -0.1270(6) 0.0444(4) 0.0281(13) Uani 1 1 d . . .
H13A H 0.4788 -0.1483 0.0048 0.034 Uiso 1 1 calc R . .
H13B H 0.5574 -0.0770 0.1034 0.034 Uiso 1 1 calc R . .
C14 C 0.7601(6) 0.0421(5) 0.0518(4) 0.0246(12) Uani 1 1 d . . .
C15 C 0.6485(6) -0.0611(6) -0.0907(4) 0.0305(14) Uani 1 1 d . . .
H15 H 0.5850 -0.1173 -0.1374 0.037 Uiso 1 1 calc R . .
C16 C 0.7512(6) 0.0276(6) -0.1007(4) 0.0326(14) Uani 1 1 d . . .
H16 H 0.7715 0.0444 -0.1557 0.039 Uiso 1 1 calc R . .
C17 C 0.9284(6) 0.1984(6) 0.0045(5) 0.0393(17) Uani 1 1 d . . .
H17A H 0.9857 0.1841 -0.0396 0.047 Uiso 1 1 calc R . .
H17B H 0.9792 0.2102 0.0656 0.047 Uiso 1 1 calc R . .
C18 C 0.8802(7) 0.3156(6) -0.0022(5) 0.0456(19) Uani 1 1 d . . .
H18A H 0.9540 0.3858 0.0076 0.068 Uiso 1 1 calc R . .
H18B H 0.8274 0.3326 0.0437 0.068 Uiso 1 1 calc R . .
H18C H 0.8284 0.3035 -0.0623 0.068 Uiso 1 1 calc R . .
C19 C 0.1351(7) -0.2387(8) 0.3556(5) 0.051(2) Uani 1 1 d . . .
H19 H 0.1882 -0.1573 0.3739 0.061 Uiso 1 1 calc R . .
C20 C 0.1120(6) -0.2987(7) 0.2618(5) 0.0384(16) Uani 1 1 d . . .
H20 H 0.1532 -0.2571 0.2222 0.046 Uiso 1 1 calc R . .
C21 C 0.0239(7) -0.4268(7) 0.2231(5) 0.0477(19) Uani 1 1 d . . .
H21A H -0.0151 -0.4322 0.1598 0.057 Uiso 1 1 calc R . .
H21B H -0.0468 -0.4369 0.2576 0.057 Uiso 1 1 calc R . .
C22 C 0.0941(8) -0.5355(8) 0.2253(6) 0.059(2) Uani 1 1 d . . .
H22A H 0.1168 -0.5631 0.1656 0.071 Uiso 1 1 calc R . .
H22B H 0.0349 -0.6065 0.2373 0.071 Uiso 1 1 calc R . .
C23 C 0.2216(7) -0.4957(8) 0.3007(5) 0.048(2) Uani 1 1 d . . .
H23 H 0.2997 -0.5049 0.2812 0.057 Uiso 1 1 calc R . .
C24 C 0.2291(8) -0.4481(7) 0.3937(5) 0.050(2) Uani 1 1 d . . .
H24 H 0.3089 -0.4348 0.4334 0.060 Uiso 1 1 calc R . .
C25 C 0.1105(10) -0.4164(8) 0.4337(7) 0.075(3) Uani 1 1 d . . .
H25A H 0.0334 -0.4822 0.4026 0.090 Uiso 1 1 calc R . .
H25B H 0.1247 -0.4189 0.4982 0.090 Uiso 1 1 calc R . .
C26 C 0.0826(8) -0.2938(10) 0.4267(5) 0.071(3) Uani 1 1 d . . .
H26A H -0.0119 -0.3033 0.4153 0.085 Uiso 1 1 calc R . .
H26B H 0.1175 -0.2344 0.4857 0.085 Uiso 1 1 calc R . .
C27 C 0.8839(6) -0.0582(6) 0.2076(5) 0.0377(16) Uani 1 1 d . . .
H27 H 0.8223 -0.1052 0.1561 0.045 Uiso 1 1 calc R . .
C28 C 0.9832(6) 0.0398(6) 0.1975(4) 0.0325(14) Uani 1 1 d . . .
H28 H 0.9838 0.0558 0.1393 0.039 Uiso 1 1 calc R . .
C29 C 1.0889(7) 0.1203(7) 0.2762(5) 0.0418(17) Uani 1 1 d . . .
H29A H 1.1456 0.0678 0.2963 0.050 Uiso 1 1 calc R . .
H29B H 1.1420 0.1856 0.2540 0.050 Uiso 1 1 calc R . .
C30 C 1.0380(7) 0.1820(8) 0.3569(5) 0.0428(17) Uani 1 1 d . . .
H30A H 1.0956 0.2646 0.3843 0.051 Uiso 1 1 calc R . .
H30B H 1.0415 0.1316 0.4026 0.051 Uiso 1 1 calc R . .
C31 C 0.8985(6) 0.1983(6) 0.3339(4) 0.0322(14) Uani 1 1 d . . .
H31 H 0.8869 0.2734 0.3187 0.039 Uiso 1 1 calc R . .
C32 C 0.7873(7) 0.1084(6) 0.3340(4) 0.0383(16) Uani 1 1 d . . .
H32 H 0.7068 0.1304 0.3226 0.046 Uiso 1 1 calc R . .
C33 C 0.7848(8) -0.0216(8) 0.3510(6) 0.054(2) Uani 1 1 d . . .
H33A H 0.6956 -0.0722 0.3319 0.065 Uiso 1 1 calc R . .
H33B H 0.8107 -0.0140 0.4165 0.065 Uiso 1 1 calc R . .
C34 C 0.8743(7) -0.0896(7) 0.3005(5) 0.048(2) Uani 1 1 d . . .
H34A H 0.8419 -0.1802 0.2912 0.058 Uiso 1 1 calc R . .
H34B H 0.9615 -0.0668 0.3383 0.058 Uiso 1 1 calc R . .
N1 N 0.5493(5) -0.4221(5) 0.2957(3) 0.0284(11) Uani 1 1 d . . .
N2 N 0.5783(5) -0.2999(5) 0.4305(4) 0.0349(13) Uani 1 1 d . . .
N3 N 0.6580(5) -0.0503(4) 0.0037(3) 0.0240(10) Uani 1 1 d . . .
N4 N 0.8188(5) 0.0870(5) -0.0136(3) 0.0288(11) Uani 1 1 d . . .
Cl1 Cl 0.40231(18) -0.10830(17) 0.30249(13) 0.0448(4) Uani 1 1 d . . .
Cl2 Cl 0.67531(15) 0.25137(15) 0.18647(11) 0.0343(4) Uani 1 1 d . . .
Ir1 Ir 0.30831(2) -0.30849(2) 0.325679(16) 0.02841(8) Uani 1 1 d . . .
Ir2 Ir 0.80860(2) 0.10326(2) 0.192009(15) 0.02551(8) Uani 1 1 d . . .

loop_
_atom_site_aniso_label
_atom_site_aniso_U_11
_atom_site_aniso_U_22
_atom_site_aniso_U_33
_atom_site_aniso_U_23
_atom_site_aniso_U_13
_atom_site_aniso_U_12
C1 0.028(3) 0.031(3) 0.020(3) 0.007(3) 0.005(2) 0.003(3)
C2 0.033(4) 0.060(5) 0.036(4) 0.020(4) 0.014(3) 0.019(3)
C3 0.033(4) 0.057(5) 0.039(4) 0.015(4) 0.004(3) 0.011(4)
C4 0.060(5) 0.048(5) 0.033(4) 0.004(4) -0.001(3) 0.022(4)
C5 0.061(5) 0.089(7) 0.039(4) 0.012(5) 0.016(4) 0.011(5)
C6 0.030(3) 0.038(4) 0.031(3) 0.009(3) 0.011(3) 0.013(3)
C7 0.033(3) 0.030(3) 0.027(3) 0.000(3) 0.001(3) 0.006(3)
C8 0.022(3) 0.027(3) 0.032(3) 0.009(3) 0.009(3) 0.007(2)
C9 0.035(4) 0.031(3) 0.034(3) 0.007(3) 0.016(3) 0.014(3)
C10 0.027(3) 0.026(3) 0.034(3) 0.007(3) 0.012(3) 0.006(3)
C11 0.018(3) 0.027(3) 0.028(3) 0.007(3) 0.006(2) 0.006(2)
C12 0.026(3) 0.032(3) 0.025(3) 0.005(3) 0.005(2) 0.009(3)
C13 0.022(3) 0.026(3) 0.042(4) 0.011(3) 0.012(3) 0.010(2)
C14 0.030(3) 0.024(3) 0.023(3) 0.005(3) 0.005(2) 0.012(3)
C15 0.030(3) 0.036(4) 0.018(3) -0.005(3) -0.001(2) 0.006(3)
C16 0.040(4) 0.030(3) 0.030(3) 0.005(3) 0.011(3) 0.012(3)
C17 0.032(4) 0.035(4) 0.046(4) 0.003(3) 0.018(3) -0.004(3)
C18 0.057(5) 0.032(4) 0.054(5) 0.016(4) 0.025(4) 0.007(3)
C19 0.029(4) 0.071(6) 0.051(5) -0.001(4) 0.007(3) 0.024(4)
C20 0.023(3) 0.056(5) 0.038(4) 0.009(4) 0.006(3) 0.016(3)
C21 0.037(4) 0.055(5) 0.042(4) 0.001(4) -0.001(3) 0.005(4)
C22 0.047(5) 0.053(5) 0.068(6) 0.003(4) 0.009(4) 0.004(4)
C23 0.044(4) 0.086(6) 0.041(4) 0.038(4) 0.035(3) 0.039(4)
C24 0.056(5) 0.045(5) 0.052(5) 0.020(4) 0.026(4) -0.002(4)
C25 0.100(8) 0.048(5) 0.086(7) 0.012(5) 0.065(6) 0.009(5)
C26 0.042(5) 0.142(10) 0.033(4) 0.009(5) 0.018(4) 0.035(5)
C27 0.025(3) 0.035(4) 0.054(4) 0.008(3) 0.000(3) 0.017(3)
C28 0.031(3) 0.038(4) 0.032(3) 0.005(3) 0.002(3) 0.020(3)
C29 0.026(3) 0.039(4) 0.050(4) -0.008(3) -0.002(3) 0.009(3)
C30 0.035(4) 0.053(5) 0.036(4) 0.005(4) 0.000(3) 0.010(3)
C31 0.038(4) 0.039(4) 0.020(3) 0.003(3) 0.002(3) 0.014(3)
C32 0.044(4) 0.045(4) 0.034(4) 0.012(3) 0.017(3) 0.018(3)
C33 0.052(5) 0.065(6) 0.058(5) 0.031(5) 0.022(4) 0.019(4)
C34 0.042(4) 0.044(4) 0.067(5) 0.031(4) 0.001(4) 0.017(4)
N1 0.029(3) 0.037(3) 0.026(3) 0.014(2) 0.010(2) 0.015(2)
N2 0.034(3) 0.044(3) 0.026(3) 0.008(3) 0.002(2) 0.008(3)
N3 0.025(3) 0.023(3) 0.024(2) 0.004(2) 0.003(2) 0.008(2)
N4 0.027(3) 0.030(3) 0.032(3) 0.008(2) 0.009(2) 0.009(2)
Cl1 0.0467(10) 0.0365(9) 0.0548(11) 0.0185(9) 0.0070(8) 0.0114(8)
Cl2 0.0358(9) 0.0345(9) 0.0375(8) 0.0096(7) 0.0092(7) 0.0170(7)
Ir1 0.02575(14) 0.03418(15) 0.02782(14) 0.00779(11) 0.00773(10) 0.01024(11)
Ir2 0.02424(13) 0.02763(14) 0.02548(13) 0.00455(10) 0.00509(10) 0.00926(10)

loop_
_atom_type_symbol
_atom_type_description
_atom_type_scat_dispersion_real
_atom_type_scat_dispersion_imag
_atom_type_scat_source
C C 0.0033 0.0016 'International Tables Vol C Tables 4.2.6.8 and 6.1.1.4'
H H 0.0000 0.0000 'International Tables Vol C Tables 4.2.6.8 and 6.1.1.4'
N N 0.0061 0.0033 'International Tables Vol C Tables 4.2.6.8 and 6.1.1.4'
Cl Cl 0.1484 0.1585 'International Tables Vol C Tables 4.2.6.8 and 6.1.1.4'
Ir Ir -1.4442 7.9887 'International Tables Vol C Tables 4.2.6.8 and 6.1.1.4'

loop_
_geom_angle_atom_site_label_1
_geom_angle_atom_site_label_2
_geom_angle_atom_site_label_3
_geom_angle
_geom_angle_site_symmetry_1
_geom_angle_site_symmetry_3
_geom_angle_publ_flag
N2 C1 N1 104.4(5) . . ?
N2 C1 Ir1 125.8(5) . . ?
N1 C1 Ir1 129.8(4) . . ?
C3 C2 N1 107.2(6) . . ?
C3 C2 H2 126.4 . . ?
N1 C2 H2 126.4 . . ?
C2 C3 N2 108.0(6) . . ?
C2 C3 H3 126.0 . . ?
N2 C3 H3 126.0 . . ?
N2 C4 C5 113.4(6) . . ?
N2 C4 H4A 108.9 . . ?
C5 C4 H4A 108.9 . . ?
N2 C4 H4B 108.9 . . ?
C5 C4 H4B 108.9 . . ?
H4A C4 H4B 107.7 . . ?
C4 C5 H5A 109.5 . . ?
C4 C5 H5B 109.5 . . ?
H5A C5 H5B 109.5 . . ?
C4 C5 H5C 109.5 . . ?
H5A C5 H5C 109.5 . . ?
H5B C5 H5C 109.5 . . ?
N1 C6 C7 111.2(5) . . ?
N1 C6 H6A 109.4 . . ?
C7 C6 H6A 109.4 . . ?
N1 C6 H6B 109.4 . . ?
C7 C6 H6B 109.4 . . ?
H6A C6 H6B 108.0 . . ?
C12 C7 C8 119.2(5) . . ?
C12 C7 C6 121.6(6) . . ?
C8 C7 C6 119.2(6) . . ?
C9 C8 C7 119.0(6) . . ?
C9 C8 H8 120.5 . . ?
C7 C8 H8 120.5 . . ?
C10 C9 C8 120.5(6) . . ?
C10 C9 H9 119.7 . . ?
C8 C9 H9 119.7 . . ?
C9 C10 C11 120.7(5) . . ?
C9 C10 H10 119.6 . . ?
C11 C10 H10 119.6 . . ?
C10 C11 C12 118.2(5) . . ?
C10 C11 C13 123.8(5) . . ?
C12 C11 C13 117.8(5) . . ?
C7 C12 C11 122.3(6) . . ?
C7 C12 H12 118.8 . . ?
C11 C12 H12 118.8 . . ?
N3 C13 C11 113.6(5) . . ?
N3 C13 H13A 108.8 . . ?
C11 C13 H13A 108.8 . . ?
N3 C13 H13B 108.8 . . ?
C11 C13 H13B 108.8 . . ?
H13A C13 H13B 107.7 . . ?
N3 C14 N4 104.3(5) . . ?
N3 C14 Ir2 126.7(4) . . ?
N4 C14 Ir2 129.0(4) . . ?
C16 C15 N3 106.0(5) . . ?
C16 C15 H15 127.0 . . ?
N3 C15 H15 127.0 . . ?
C15 C16 N4 106.4(5) . . ?
C15 C16 H16 126.8 . . ?
N4 C16 H16 126.8 . . ?
N4 C17 C18 111.5(5) . . ?
N4 C17 H17A 109.3 . . ?
C18 C17 H17A 109.3 . . ?
N4 C17 H17B 109.3 . . ?
C18 C17 H17B 109.3 . . ?
H17A C17 H17B 108.0 . . ?
C17 C18 H18A 109.5 . . ?
C17 C18 H18B 109.5 . . ?
H18A C18 H18B 109.5 . . ?
C17 C18 H18C 109.5 . . ?
H18A C18 H18C 109.5 . . ?
H18B C18 H18C 109.5 . . ?
C20 C19 C26 125.2(8) . . ?
C20 C19 Ir1 71.6(4) . . ?
C26 C19 Ir1 110.0(5) . . ?
C20 C19 H19 117.4 . . ?
C26 C19 H19 117.4 . . ?
Ir1 C19 H19 88.3 . . ?
C19 C20 C21 122.6(6) . . ?
C19 C20 Ir1 71.0(4) . . ?
C21 C20 Ir1 112.3(5) . . ?
C19 C20 H20 118.7 . . ?
C21 C20 H20 118.7 . . ?
Ir1 C20 H20 86.8 . . ?
C20 C21 C22 113.6(6) . . ?
C20 C21 H21A 108.8 . . ?
C22 C21 H21A 108.8 . . ?
C20 C21 H21B 108.8 . . ?
C22 C21 H21B 108.8 . . ?
H21A C21 H21B 107.7 . . ?
C21 C22 C23 112.1(7) . . ?
C21 C22 H22A 109.2 . . ?
C23 C22 H22A 109.2 . . ?
C21 C22 H22B 109.2 . . ?
C23 C22 H22B 109.2 . . ?
H22A C22 H22B 107.9 . . ?
C24 C23 C22 126.1(6) . . ?
C24 C23 Ir1 74.2(5) . . ?
C22 C23 Ir1 113.0(5) . . ?
C24 C23 H23 117.0 . . ?
C22 C23 H23 117.0 . . ?
Ir1 C23 H23 82.5 . . ?
C23 C24 C25 122.3(8) . . ?
C23 C24 Ir1 67.0(4) . . ?
C25 C24 Ir1 111.1(5) . . ?
C23 C24 H24 118.9 . . ?
C25 C24 H24 118.9 . . ?
Ir1 C24 H24 91.7 . . ?
C26 C25 C24 115.8(6) . . ?
C26 C25 H25A 108.3 . . ?
C24 C25 H25A 108.3 . . ?
C26 C25 H25B 108.3 . . ?
C24 C25 H25B 108.3 . . ?
H25A C25 H25B 107.4 . . ?
C19 C26 C25 116.0(7) . . ?
C19 C26 H26A 108.3 . . ?
C25 C26 H26A 108.3 . . ?
C19 C26 H26B 108.3 . . ?
C25 C26 H26B 108.3 . . ?
H26A C26 H26B 107.4 . . ?
C28 C27 C34 121.9(6) . . ?
C28 C27 Ir2 69.1(3) . . ?
C34 C27 Ir2 112.7(5) . . ?
C28 C27 H27 119.1 . . ?
C34 C27 H27 119.1 . . ?
Ir2 C27 H27 88.3 . . ?
C27 C28 C29 123.3(6) . . ?
C27 C28 Ir2 72.1(4) . . ?
C29 C28 Ir2 112.3(5) . . ?
C27 C28 H28 118.4 . . ?
C29 C28 H28 118.4 . . ?
Ir2 C28 H28 85.7 . . ?
C30 C29 C28 114.2(6) . . ?
C30 C29 H29A 108.7 . . ?
C28 C29 H29A 108.7 . . ?
C30 C29 H29B 108.7 . . ?
C28 C29 H29B 108.7 . . ?
H29A C29 H29B 107.6 . . ?
C29 C30 C31 114.2(6) . . ?
C29 C30 H30A 108.7 . . ?
C31 C30 H30A 108.7 . . ?
C29 C30 H30B 108.7 . . ?
C31 C30 H30B 108.7 . . ?
H30A C30 H30B 107.6 . . ?
C32 C31 C30 124.2(6) . . ?
C32 C31 Ir2 71.4(4) . . ?
C30 C31 Ir2 111.4(4) . . ?
C32 C31 H31 117.9 . . ?
C30 C31 H31 117.9 . . ?
Ir2 C31 H31 87.2 . . ?
C31 C32 C33 126.0(6) . . ?
C31 C32 Ir2 71.4(3) . . ?
C33 C32 Ir2 108.5(5) . . ?
C31 C32 H32 117.0 . . ?
C33 C32 H32 117.0 . . ?
Ir2 C32 H32 90.1 . . ?
C32 C33 C34 113.3(5) . . ?
C32 C33 H33A 108.9 . . ?
C34 C33 H33A 108.9 . . ?
C32 C33 H33B 108.9 . . ?
C34 C33 H33B 108.9 . . ?
H33A C33 H33B 107.7 . . ?
C33 C34 C27 112.8(5) . . ?
C33 C34 H34A 109.0 . . ?
C27 C34 H34A 109.0 . . ?
C33 C34 H34B 109.0 . . ?
C27 C34 H34B 109.0 . . ?
H34A C34 H34B 107.8 . . ?
C2 N1 C1 111.1(5) . . ?
C2 N1 C6 123.6(5) . . ?
C1 N1 C6 125.1(5) . . ?
C1 N2 C3 109.4(6) . . ?
C1 N2 C4 125.4(6) . . ?
C3 N2 C4 125.2(6) . . ?
C14 N3 C15 111.6(4) . . ?
C14 N3 C13 124.6(5) . . ?
C15 N3 C13 123.8(5) . . ?
C14 N4 C16 111.7(5) . . ?
C14 N4 C17 125.2(5) . . ?
C16 N4 C17 122.4(5) . . ?
C23 Ir1 C1 91.2(3) . . ?
C23 Ir1 C24 38.7(3) . . ?
C1 Ir1 C24 91.5(3) . . ?
C23 Ir1 C19 96.2(3) . . ?
C1 Ir1 C19 158.0(3) . . ?
C24 Ir1 C19 81.6(3) . . ?
C23 Ir1 C20 82.2(3) . . ?
C1 Ir1 C20 164.6(3) . . ?
C24 Ir1 C20 91.9(3) . . ?
C19 Ir1 C20 37.4(3) . . ?
C23 Ir1 Cl1 161.44(18) . . ?
C1 Ir1 Cl1 90.26(16) . . ?
C24 Ir1 Cl1 159.7(2) . . ?
C19 Ir1 Cl1 89.2(2) . . ?
C20 Ir1 Cl1 91.70(19) . . ?
C14 Ir2 C28 92.8(2) . . ?
C14 Ir2 C27 93.2(2) . . ?
C28 Ir2 C27 38.9(2) . . ?
C14 Ir2 C32 156.4(2) . . ?
C28 Ir2 C32 97.3(3) . . ?
C27 Ir2 C32 81.7(3) . . ?
C14 Ir2 C31 166.5(2) . . ?
C28 Ir2 C31 81.6(2) . . ?
C27 Ir2 C31 90.1(3) . . ?
C32 Ir2 C31 37.1(2) . . ?
C14 Ir2 Cl2 89.70(17) . . ?
C28 Ir2 Cl2 156.21(19) . . ?
C27 Ir2 Cl2 164.49(17) . . ?
C32 Ir2 Cl2 89.62(19) . . ?
C31 Ir2 Cl2 90.62(18) . . ?

loop_
_geom_bond_atom_site_label_1
_geom_bond_atom_site_label_2
_geom_bond_distance
_geom_bond_site_symmetry_2
_geom_bond_publ_flag
C1 N2 1.355(8) . ?
C1 N1 1.367(8) . ?
C1 Ir1 2.035(6) . ?
C2 C3 1.322(10) . ?
C2 N1 1.355(8) . ?
C2 H2 0.9300 . ?
C3 N2 1.388(9) . ?
C3 H3 0.9300 . ?
C4 N2 1.453(9) . ?
C4 C5 1.513(9) . ?
C4 H4A 0.9700 . ?
C4 H4B 0.9700 . ?
C5 H5A 0.9600 . ?
C5 H5B 0.9600 . ?
C5 H5C 0.9600 . ?
C6 N1 1.487(8) . ?
C6 C7 1.505(8) . ?
C6 H6A 0.9700 . ?
C6 H6B 0.9700 . ?
C7 C12 1.363(9) . ?
C7 C8 1.417(9) . ?
C8 C9 1.402(7) . ?
C8 H8 0.9300 . ?
C9 C10 1.385(8) . ?
C9 H9 0.9300 . ?
C10 C11 1.389(8) . ?
C10 H10 0.9300 . ?
C11 C12 1.405(7) . ?
C11 C13 1.499(8) . ?
C12 H12 0.9300 . ?
C13 N3 1.459(6) . ?
C13 H13A 0.9700 . ?
C13 H13B 0.9700 . ?
C14 N3 1.340(7) . ?
C14 N4 1.362(7) . ?
C14 Ir2 2.045(6) . ?
C15 C16 1.363(8) . ?
C15 N3 1.392(7) . ?
C15 H15 0.9300 . ?
C16 N4 1.370(8) . ?
C16 H16 0.9300 . ?
C17 N4 1.471(7) . ?
C17 C18 1.496(10) . ?
C17 H17A 0.9700 . ?
C17 H17B 0.9700 . ?
C18 H18A 0.9600 . ?
C18 H18B 0.9600 . ?
C18 H18C 0.9600 . ?
C19 C20 1.403(10) . ?
C19 C26 1.459(10) . ?
C19 Ir1 2.184(7) . ?
C19 H19 0.9300 . ?
C20 C21 1.492(9) . ?
C20 Ir1 2.191(6) . ?
C20 H20 0.9300 . ?
C21 C22 1.533(12) . ?
C21 H21A 0.9700 . ?
C21 H21B 0.9700 . ?
C22 C23 1.562(11) . ?
C22 H22A 0.9700 . ?
C22 H22B 0.9700 . ?
C23 C24 1.381(10) . ?
C23 Ir1 2.034(8) . ?
C23 H23 0.9300 . ?
C24 C25 1.532(11) . ?
C24 Ir1 2.126(6) . ?
C24 H24 0.9300 . ?
C25 C26 1.463(13) . ?
C25 H25A 0.9700 . ?
C25 H25B 0.9700 . ?
C26 H26A 0.9700 . ?
C26 H26B 0.9700 . ?
C27 C28 1.405(8) . ?
C27 C34 1.521(9) . ?
C27 Ir2 2.130(6) . ?
C27 H27 0.9300 . ?
C28 C29 1.506(9) . ?
C28 Ir2 2.091(6) . ?
C28 H28 0.9300 . ?
C29 C30 1.493(10) . ?
C29 H29A 0.9700 . ?
C29 H29B 0.9700 . ?
C30 C31 1.518(9) . ?
C30 H30A 0.9700 . ?
C30 H30B 0.9700 . ?
C31 C32 1.386(8) . ?
C31 Ir2 2.176(6) . ?
C31 H31 0.9300 . ?
C32 C33 1.507(10) . ?
C32 Ir2 2.176(6) . ?
C32 H32 0.9300 . ?
C33 C34 1.511(10) . ?
C33 H33A 0.9700 . ?
C33 H33B 0.9700 . ?
C34 H34A 0.9700 . ?
C34 H34B 0.9700 . ?
Cl1 Ir1 2.3622(16) . ?
Cl2 Ir2 2.3613(16) . ?
